data_4085688
loop_
_publ_author_name
'B\"oge, Matthias'
'Fowelin, Christian'
'Bednarski, Patrick'
'Heck, J\"urgen'

_publ_section_title
;
 Diaminohexopyranosides as Ligands in Half-Sandwich Ruthenium(II),
 Rhodium(III), and Iridium(III) Complexes
;
_journal_issue 8
_journal_name_full Organometallics
_journal_page_first 1507
_journal_paper_doi 10.1021/om5013117
_journal_volume 34
_journal_year 2015
_chemical_formula_moiety 'C24 H35 Cl Ir N2 O4, B F4'
_chemical_formula_sum 'C24 H35 B Cl F4 Ir N2 O4'
_chemical_formula_weight 730.00
_chemical_name_systematic
; 
 [T-4-S]-chlorido(methyl 4,6-O-benzylidene-2,3-diamino-2,3-dideoxy-alpha-D-glucopyranoside)-pentamethyl-pentahapto-cyclopentadienyliridium(III) tetrafluoridoborate  
;
_space_group_IT_number 19
_symmetry_cell_setting orthorhombic
_symmetry_space_group_name_Hall 'P 2ac 2ab'
_symmetry_space_group_name_H-M 'P 21 21 21'
_atom_sites_solution_hydrogens geom
_atom_sites_solution_primary direct
_atom_sites_solution_secondary difmap
_audit_creation_method SHELXL-97
_cell_angle_alpha 90.00
_cell_angle_beta 90.00
_cell_angle_gamma 90.00
_cell_formula_units_Z 8
_cell_length_a 12.6278(15)
_cell_length_b 16.231(2)
_cell_length_c 35.695(4)
_cell_measurement_reflns_used 12332
_cell_measurement_temperature 100(2)
_cell_measurement_theta_max 24.0
_cell_measurement_theta_min 2.3
_cell_volume 7316.1(15)
_computing_cell_refinement 'SAINT (Bruker AXS, 1998)'
_computing_data_collection 'SMART (Bruker AXS, 1998)'
_computing_data_reduction 'SAINT (Bruker AXS, 1998)'
_computing_molecular_graphics 'SHELXTL (Bruker AXS, 1998)'
_computing_publication_material 'SHELXTL (Bruker AXS, 1998)'
_computing_structure_refinement 'SHELXL-97 (Sheldrick, 1997)'
_computing_structure_solution 'SHELXS-97 (Sheldrick, 1990)'
_diffrn_ambient_temperature 100(2)
_diffrn_measured_fraction_theta_full 0.999
_diffrn_measured_fraction_theta_max 0.999
_diffrn_measurement_device_type 'Bruker AXS, 1998'
_diffrn_measurement_method omega-scan
_diffrn_radiation_monochromator graphite
_diffrn_radiation_source 'fine-focus sealed tube'
_diffrn_radiation_type MoK\a
_diffrn_radiation_wavelength 0.71073
_diffrn_reflns_av_R_equivalents 0.0000
_diffrn_reflns_av_sigmaI/netI 0.0843
_diffrn_reflns_limit_h_max 16
_diffrn_reflns_limit_h_min -16
_diffrn_reflns_limit_k_max 20
_diffrn_reflns_limit_k_min 0
_diffrn_reflns_limit_l_max 45
_diffrn_reflns_limit_l_min 0
_diffrn_reflns_number 15963
_diffrn_reflns_theta_full 27.00
_diffrn_reflns_theta_max 27.00
_diffrn_reflns_theta_min 2.04
_diffrn_standards_decay_% none
_diffrn_standards_interval_count none
_diffrn_standards_interval_time none
_diffrn_standards_number none
_exptl_absorpt_coefficient_mu 3.768
_exptl_absorpt_correction_T_max 0.9284
_exptl_absorpt_correction_T_min 0.3977
_exptl_absorpt_correction_type multi-scan
_exptl_absorpt_process_details 'SADABS (Bruker AXS, 1998)'
_exptl_crystal_colour yellow
_exptl_crystal_density_diffrn 1.326
_exptl_crystal_density_meas ?
_exptl_crystal_density_method 'not measured'
_exptl_crystal_description needle
_exptl_crystal_F_000 2880
_exptl_crystal_size_max 0.30
_exptl_crystal_size_mid 0.10
_exptl_crystal_size_min 0.02
_platon_squeeze_details
;
;
_refine_diff_density_max 1.816
_refine_diff_density_min -1.936
_refine_diff_density_rms 0.154
_refine_ls_abs_structure_details 'Flack H D (1983), Acta Cryst. A39, 876-881'
_refine_ls_abs_structure_Flack 0.040(8)
_refine_ls_extinction_coef none
_refine_ls_extinction_method none
_refine_ls_goodness_of_fit_ref 1.046
_refine_ls_hydrogen_treatment riding
_refine_ls_matrix_type full
_refine_ls_number_parameters 679
_refine_ls_number_reflns 15963
_refine_ls_number_restraints 46
_refine_ls_restrained_S_all 1.045
_refine_ls_R_factor_all 0.0706
_refine_ls_R_factor_gt 0.0513
_refine_ls_shift/su_max 0.002
_refine_ls_shift/su_mean 0.000
_refine_ls_structure_factor_coef Fsqd
_refine_ls_weighting_details 'calc w=1/[\s^2^(Fo^2^)+(0.0522P)^2^+8.1150P] where P=(Fo^2^+2Fc^2^)/3'
_refine_ls_weighting_scheme calc
_refine_ls_wR_factor_gt 0.1122
_refine_ls_wR_factor_ref 0.1186
_reflns_number_gt 12802
_reflns_number_total 15963
_reflns_threshold_expression >2sigma(I)
_cod_data_source_file om5013117_si_001.cif
_cod_data_source_block 34
_cod_depositor_comments
;
The following automatic conversions were performed:

'_exptl_crystal_density_meas' value 'not measured' was changed to '?'
- the value is perceived as not measured.

Automatic conversion script
Id: cif_fix_values 3271 2015-04-21 07:52:19Z andrius 

 Adding full bibliography for 4085684--4085692.cif.
;
_cod_original_cell_volume 7315.9(15)
_cod_original_sg_symbol_H-M P2(1)2(1)2(1)
_cod_database_code 4085688

loop_
_symmetry_equiv_pos_as_xyz
'x, y, z'
'-x+1/2, -y, z+1/2'
'-x, y+1/2, -z+1/2'
'x+1/2, -y+1/2, -z'

loop_
_atom_site_label
_atom_site_type_symbol
_atom_site_fract_x
_atom_site_fract_y
_atom_site_fract_z
_atom_site_U_iso_or_equiv
_atom_site_adp_type
_atom_site_occupancy
_atom_site_symmetry_multiplicity
_atom_site_calc_flag
_atom_site_refinement_flags
Ir1 Ir 0.45685(3) 0.18680(2) 0.818384(9) 0.02447(8) Uani 1 1 d .
Cl1 Cl 0.3715(2) 0.26487(17) 0.86732(7) 0.0442(6) Uani 1 1 d .
N2 N 0.4007(6) 0.0818(4) 0.85034(19) 0.0271(16) Uani 1 1 d .
H2A H 0.4532 0.0427 0.8519 0.033 Uiso 1 1 calc R
H2B H 0.3837 0.0982 0.8743 0.033 Uiso 1 1 calc R
N3 N 0.3000(5) 0.1690(5) 0.7953(2) 0.0340(19) Uani 1 1 d .
H3A H 0.2681 0.2194 0.7918 0.041 Uiso 1 1 calc R
H3B H 0.3050 0.1433 0.7724 0.041 Uiso 1 1 calc R
O1 O 0.2245(5) 0.0262(4) 0.89070(17) 0.0390(16) Uani 1 1 d .
O4 O 0.0657(4) 0.1421(3) 0.78976(16) 0.0284(14) Uani 1 1 d .
O5 O 0.1535(5) -0.0427(4) 0.83887(19) 0.0361(16) Uani 1 1 d .
O6 O -0.0763(5) 0.0515(4) 0.79526(18) 0.0386(16) Uani 1 1 d .
C1 C 0.2494(7) -0.0130(6) 0.8571(3) 0.033(2) Uani 1 1 d .
H1 H 0.2968 -0.0609 0.8625 0.039 Uiso 1 1 calc R
C2 C 0.3066(6) 0.0463(5) 0.8320(2) 0.0240(19) Uani 1 1 d .
H2 H 0.3293 0.0167 0.8088 0.029 Uiso 1 1 calc R
C3 C 0.2343(6) 0.1181(5) 0.8211(3) 0.0241(17) Uani 1 1 d .
H3 H 0.2114 0.1503 0.8435 0.029 Uiso 1 1 calc R
C4 C 0.1387(7) 0.0801(6) 0.8003(3) 0.029(2) Uani 1 1 d .
H4 H 0.1629 0.0485 0.7778 0.035 Uiso 1 1 calc R
C5 C 0.0840(7) 0.0230(5) 0.8282(2) 0.0279(19) Uani 1 1 d .
H5 H 0.0603 0.0546 0.8508 0.033 Uiso 1 1 calc R
C6 C -0.0103(7) -0.0164(6) 0.8087(3) 0.034(2) Uani 1 1 d .
H6A H 0.0137 -0.0509 0.7874 0.041 Uiso 1 1 calc R
H6B H -0.0504 -0.0515 0.8263 0.041 Uiso 1 1 calc R
C7 C 0.1851(10) -0.0261(8) 0.9189(3) 0.063(4) Uani 1 1 d .
H7A H 0.1598 -0.0775 0.9076 0.094 Uiso 1 1 calc R
H7B H 0.1265 0.0011 0.9319 0.094 Uiso 1 1 calc R
H7C H 0.2417 -0.0385 0.9369 0.094 Uiso 1 1 calc R
C8 C -0.0212(6) 0.1052(6) 0.7708(3) 0.034(2) Uani 1 1 d .
H8 H 0.0054 0.0734 0.7487 0.041 Uiso 1 1 calc R
C9 C -0.0967(7) 0.1704(6) 0.7577(2) 0.033(2) Uani 1 1 d .
C10 C -0.1475(8) 0.1591(8) 0.7234(3) 0.047(3) Uani 1 1 d .
H10 H -0.1360 0.1105 0.7091 0.057 Uiso 1 1 calc R
C11 C -0.2167(9) 0.2215(9) 0.7103(4) 0.059(3) Uani 1 1 d .
H11 H -0.2508 0.2155 0.6867 0.071 Uiso 1 1 calc R
C12 C -0.2341(9) 0.2895(9) 0.7313(4) 0.064(4) Uani 1 1 d .
H12 H -0.2826 0.3298 0.7225 0.077 Uiso 1 1 calc R
C13 C -0.1823(9) 0.3026(8) 0.7661(4) 0.062(3) Uani 1 1 d .
H13 H -0.1924 0.3521 0.7798 0.075 Uiso 1 1 calc R
C14 C -0.1155(8) 0.2399(7) 0.7796(3) 0.051(3) Uani 1 1 d .
H14 H -0.0834 0.2450 0.8036 0.061 Uiso 1 1 calc R
C20 C 0.5316(7) 0.2196(6) 0.7668(2) 0.030(2) Uani 1 1 d .
C21 C 0.5734(6) 0.1408(5) 0.7792(2) 0.0237(19) Uani 1 1 d .
C22 C 0.6269(7) 0.1576(5) 0.8137(3) 0.034(2) Uani 1 1 d .
C23 C 0.6129(6) 0.2443(5) 0.8243(3) 0.0253(19) Uani 1 1 d U
C24 C 0.5523(7) 0.2834(5) 0.7937(2) 0.029(2) Uani 1 1 d U
C25 C 0.4745(8) 0.2342(7) 0.7299(3) 0.043(3) Uani 1 1 d .
H25A H 0.5265 0.2383 0.7096 0.064 Uiso 1 1 calc R
H25B H 0.4338 0.2855 0.7314 0.064 Uiso 1 1 calc R
H25C H 0.4263 0.1881 0.7249 0.064 Uiso 1 1 calc R
C26 C 0.5766(8) 0.0657(6) 0.7572(3) 0.039(2) Uani 1 1 d .
H26A H 0.5106 0.0602 0.7430 0.058 Uiso 1 1 calc R
H26B H 0.5849 0.0183 0.7740 0.058 Uiso 1 1 calc R
H26C H 0.6366 0.0680 0.7398 0.058 Uiso 1 1 calc R
C27 C 0.6847(7) 0.0968(6) 0.8377(3) 0.038(2) Uani 1 1 d .
H27A H 0.7606 0.0992 0.8321 0.057 Uiso 1 1 calc R
H27B H 0.6582 0.0412 0.8325 0.057 Uiso 1 1 calc R
H27C H 0.6732 0.1101 0.8641 0.057 Uiso 1 1 calc R
C28 C 0.6549(8) 0.2860(6) 0.8577(3) 0.038(2) Uani 1 1 d .
H28A H 0.6868 0.2452 0.8745 0.057 Uiso 1 1 calc R
H28B H 0.5972 0.3144 0.8707 0.057 Uiso 1 1 calc R
H28C H 0.7088 0.3262 0.8502 0.057 Uiso 1 1 calc R
C29 C 0.5234(8) 0.3728(6) 0.7906(3) 0.045(3) Uani 1 1 d .
H29A H 0.5862 0.4048 0.7836 0.068 Uiso 1 1 calc R
H29B H 0.4964 0.3925 0.8147 0.068 Uiso 1 1 calc R
H29C H 0.4686 0.3796 0.7713 0.068 Uiso 1 1 calc R
Ir2 Ir 0.59079(3) 0.65501(2) 0.937700(10) 0.02910(9) Uani 1 1 d .
Cl2 Cl 0.68066(19) 0.69588(18) 0.99441(7) 0.0434(6) Uani 1 1 d .
N12 N 0.6427(6) 0.7724(5) 0.9159(2) 0.0359(19) Uani 1 1 d .
H12A H 0.5899 0.7952 0.9015 0.043 Uiso 1 1 calc R
H12B H 0.6566 0.8078 0.9354 0.043 Uiso 1 1 calc R
N13 N 0.7455(6) 0.6239(5) 0.9162(2) 0.0333(19) Uani 1 1 d .
H13A H 0.7789 0.5881 0.9323 0.040 Uiso 1 1 calc R
H13B H 0.7391 0.5986 0.8933 0.040 Uiso 1 1 calc R
O11 O 0.8056(5) 0.8854(4) 0.92036(18) 0.0360(16) Uani 1 1 d .
O14 O 0.9810(4) 0.6375(4) 0.9107(2) 0.0387(17) Uani 1 1 d .
O15 O 0.8941(5) 0.8322(4) 0.8686(2) 0.0414(17) Uani 1 1 d .
O16 O 1.1279(6) 0.7080(5) 0.8874(2) 0.052(2) Uani 1 1 d .
C101 C 0.7963(8) 0.8459(7) 0.8863(3) 0.041(2) Uani 1 1 d .
H101 H 0.7514 0.8805 0.8694 0.050 Uiso 1 1 calc R
C102 C 0.7376(7) 0.7616(5) 0.8934(3) 0.028(2) Uani 1 1 d .
H102 H 0.7161 0.7384 0.8686 0.034 Uiso 1 1 calc R
C103 C 0.8077(6) 0.7001(5) 0.9125(3) 0.030(2) Uani 1 1 d .
H103 H 0.8246 0.7210 0.9382 0.036 Uiso 1 1 calc R
C104 C 0.9094(7) 0.6926(6) 0.8908(3) 0.035(2) Uani 1 1 d .
H104 H 0.8951 0.6712 0.8650 0.041 Uiso 1 1 calc R
C105 C 0.9640(7) 0.7749(6) 0.8888(3) 0.034(2) Uani 1 1 d .
H105 H 0.9797 0.7960 0.9145 0.040 Uiso 1 1 calc R
C106 C 1.0639(7) 0.7653(7) 0.8668(3) 0.050(3) Uani 1 1 d .
H10A H 1.0484 0.7437 0.8414 0.060 Uiso 1 1 calc R
H10B H 1.1007 0.8188 0.8643 0.060 Uiso 1 1 calc R
C107 C 0.8414(9) 0.9706(6) 0.9162(3) 0.050(3) Uani 1 1 d .
H10C H 0.9025 0.9724 0.8993 0.075 Uiso 1 1 calc R
H10D H 0.8618 0.9925 0.9408 0.075 Uiso 1 1 calc R
H10E H 0.7839 1.0041 0.9058 0.075 Uiso 1 1 calc R
C108 C 1.0792(8) 0.6296(7) 0.8907(3) 0.049(3) Uani 1 1 d .
H108 H 1.0667 0.6051 0.8654 0.059 Uiso 1 1 calc R
C109 C 1.1492(7) 0.5724(7) 0.9145(3) 0.042(3) Uani 1 1 d .
C110 C 1.1610(10) 0.5890(10) 0.9520(4) 0.073(4) Uani 1 1 d .
H110 H 1.1329 0.6387 0.9620 0.088 Uiso 1 1 calc R
C111 C 1.2149(9) 0.5325(8) 0.9765(5) 0.076(5) Uani 1 1 d .
H111 H 1.2195 0.5400 1.0029 0.091 Uiso 1 1 calc R
C112 C 1.2616(11) 0.4631(10) 0.9570(5) 0.084(5) Uani 1 1 d .
H112 H 1.3009 0.4244 0.9714 0.100 Uiso 1 1 calc R
C113 C 1.2527(9) 0.4497(7) 0.9195(5) 0.072(5) Uani 1 1 d .
H113 H 1.2857 0.4031 0.9084 0.087 Uiso 1 1 calc R
C114 C 1.1966(10) 0.5031(8) 0.8980(4) 0.071(4) Uani 1 1 d .
H114 H 1.1894 0.4936 0.8719 0.086 Uiso 1 1 calc R
C120 C 0.4435(7) 0.6342(7) 0.9663(3) 0.043(3) Uani 1 1 d .
C121 C 0.4991(8) 0.5585(7) 0.9611(3) 0.039(2) Uani 1 1 d .
C122 C 0.5090(7) 0.5430(6) 0.9211(3) 0.030(2) Uani 1 1 d .
C123 C 0.4644(7) 0.6131(6) 0.9021(3) 0.033(2) Uani 1 1 d .
C124 C 0.4221(6) 0.6688(6) 0.9311(2) 0.033(2) Uani 1 1 d U
C125 C 0.4150(10) 0.6729(10) 1.0030(3) 0.076(5) Uani 1 1 d .
H12C H 0.3992 0.7314 0.9992 0.115 Uiso 1 1 calc R
H12D H 0.4745 0.6674 1.0205 0.115 Uiso 1 1 calc R
H12E H 0.3526 0.6452 1.0135 0.115 Uiso 1 1 calc R
C126 C 0.5368(11) 0.4989(8) 0.9911(3) 0.065(3) Uani 1 1 d .
H12F H 0.4866 0.4531 0.9932 0.097 Uiso 1 1 calc R
H12G H 0.5415 0.5276 1.0152 0.097 Uiso 1 1 calc R
H12H H 0.6068 0.4774 0.9843 0.097 Uiso 1 1 calc R
C127 C 0.5602(7) 0.4715(6) 0.9030(3) 0.035(2) Uani 1 1 d .
H12I H 0.5073 0.4285 0.8984 0.052 Uiso 1 1 calc R
H12J H 0.6159 0.4499 0.9194 0.052 Uiso 1 1 calc R
H12K H 0.5915 0.4887 0.8791 0.052 Uiso 1 1 calc R
C128 C 0.4489(9) 0.6195(7) 0.8609(3) 0.048(3) Uani 1 1 d .
H12L H 0.5180 0.6213 0.8484 0.071 Uiso 1 1 calc R
H12M H 0.4094 0.6700 0.8551 0.071 Uiso 1 1 calc R
H12N H 0.4090 0.5716 0.8520 0.071 Uiso 1 1 calc R
C129 C 0.3647(7) 0.7491(7) 0.9239(3) 0.045(3) Uani 1 1 d .
H12O H 0.2884 0.7409 0.9273 0.067 Uiso 1 1 calc R
H12P H 0.3788 0.7674 0.8983 0.067 Uiso 1 1 calc R
H12Q H 0.3899 0.7910 0.9416 0.067 Uiso 1 1 calc R
F1 F 0.4598(6) 0.9110(5) 0.81458(17) 0.084(3) Uani 1 1 d D
F2 F 0.5316(7) 0.8072(4) 0.84953(18) 0.080(2) Uani 1 1 d D
F3 F 0.5318(7) 0.9374(4) 0.87052(18) 0.080(2) Uani 1 1 d D
F4 F 0.6321(6) 0.8938(5) 0.8177(2) 0.076(2) Uani 1 1 d D
B1 B 0.5400(6) 0.8887(4) 0.83877(17) 0.072(5) Uani 1 1 d D
F11 F 0.2940(5) 0.0600(4) 0.72426(15) 0.0542(17) Uani 1 1 d D
F12 F 0.1340(5) 0.0624(5) 0.69455(18) 0.0630(19) Uani 1 1 d D
F13 F 0.2807(5) 0.0982(4) 0.66320(16) 0.0574(18) Uani 1 1 d D
F14 F 0.2576(7) -0.0342(3) 0.6794(2) 0.078(2) Uani 1 1 d D
B2 B 0.2414(5) 0.0465(3) 0.69073(15) 0.029(2) Uani 1 1 d D

loop_
_atom_site_aniso_label
_atom_site_aniso_U_11
_atom_site_aniso_U_22
_atom_site_aniso_U_33
_atom_site_aniso_U_23
_atom_site_aniso_U_13
_atom_site_aniso_U_12
Ir1 0.01800(15) 0.02347(15) 0.03194(17) -0.00004(15) -0.00121(15) -0.00073(14)
Cl1 0.0335(13) 0.0485(16) 0.0508(15) -0.0203(12) 0.0053(11) -0.0003(11)
N2 0.021(4) 0.034(4) 0.027(4) 0.001(3) 0.002(3) -0.001(3)
N3 0.016(4) 0.040(5) 0.046(5) 0.006(4) 0.002(3) -0.006(3)
O1 0.027(4) 0.057(5) 0.033(4) 0.010(3) 0.005(3) -0.005(3)
O4 0.021(3) 0.019(3) 0.045(3) -0.001(3) -0.002(2) 0.001(2)
O5 0.021(3) 0.029(4) 0.059(4) -0.003(3) -0.002(3) -0.007(3)
O6 0.014(3) 0.054(4) 0.048(4) 0.009(3) -0.002(3) -0.001(3)
C1 0.018(4) 0.034(5) 0.046(6) 0.014(4) -0.006(4) 0.002(4)
C2 0.012(4) 0.036(5) 0.024(4) -0.006(4) -0.006(3) -0.001(4)
C3 0.020(4) 0.019(4) 0.033(5) -0.005(4) -0.005(4) -0.004(3)
C4 0.021(5) 0.036(5) 0.031(5) -0.007(4) 0.004(4) 0.002(4)
C5 0.027(4) 0.021(4) 0.036(5) 0.004(3) -0.001(4) 0.002(4)
C6 0.019(5) 0.038(5) 0.045(6) 0.008(4) -0.005(4) 0.003(4)
C7 0.056(8) 0.073(9) 0.060(7) 0.026(7) 0.007(6) -0.035(7)
C8 0.008(4) 0.057(6) 0.038(5) -0.004(5) -0.005(4) -0.001(4)
C9 0.015(4) 0.042(6) 0.041(5) 0.001(4) 0.003(4) 0.001(4)
C10 0.034(6) 0.063(7) 0.045(6) 0.010(6) -0.004(5) 0.011(5)
C11 0.035(6) 0.086(10) 0.057(8) 0.007(7) -0.016(6) 0.001(6)
C12 0.026(6) 0.092(11) 0.075(9) 0.058(8) -0.020(6) -0.017(6)
C13 0.031(6) 0.059(8) 0.097(10) 0.015(7) -0.001(6) -0.011(6)
C14 0.025(6) 0.063(8) 0.064(7) 0.027(6) -0.016(5) -0.004(5)
C20 0.014(4) 0.034(5) 0.041(5) -0.005(4) -0.012(4) 0.002(4)
C21 0.022(5) 0.019(4) 0.030(4) 0.002(3) 0.018(3) 0.004(3)
C22 0.046(6) 0.014(4) 0.041(5) 0.006(4) -0.015(4) -0.004(4)
C23 0.009(4) 0.027(4) 0.040(5) 0.002(4) 0.003(3) -0.009(3)
C24 0.024(4) 0.026(4) 0.039(4) 0.011(3) 0.003(4) -0.016(4)
C25 0.036(6) 0.057(7) 0.036(5) 0.013(5) -0.006(4) -0.029(5)
C26 0.031(6) 0.034(5) 0.051(6) -0.005(4) 0.012(5) -0.002(4)
C27 0.018(5) 0.039(6) 0.058(7) 0.013(5) 0.008(5) 0.003(4)
C28 0.025(5) 0.049(6) 0.041(6) -0.005(5) 0.000(4) -0.005(4)
C29 0.039(6) 0.030(5) 0.066(7) 0.008(5) -0.005(5) -0.011(5)
Ir2 0.01592(15) 0.03599(19) 0.03539(19) -0.00845(16) 0.00084(15) 0.00134(15)
Cl2 0.0327(12) 0.0539(16) 0.0435(13) -0.0179(12) -0.0107(11) 0.0045(12)
N12 0.024(4) 0.041(5) 0.043(5) -0.005(4) 0.002(4) 0.002(4)
N13 0.015(4) 0.032(4) 0.053(5) -0.012(4) 0.011(3) 0.007(3)
O11 0.029(4) 0.028(4) 0.051(4) -0.002(3) -0.011(3) -0.005(3)
O14 0.007(3) 0.028(4) 0.081(5) -0.001(3) 0.005(3) 0.000(2)
O15 0.025(3) 0.030(4) 0.069(5) 0.004(3) -0.002(3) -0.005(3)
O16 0.028(4) 0.048(5) 0.081(6) 0.008(4) 0.009(4) -0.008(3)
C101 0.032(5) 0.034(5) 0.058(6) 0.006(5) -0.006(5) 0.006(5)
C102 0.014(4) 0.026(5) 0.046(6) -0.006(4) 0.000(4) -0.004(4)
C103 0.015(4) 0.026(5) 0.050(6) 0.004(4) 0.005(4) -0.008(4)
C104 0.021(4) 0.033(5) 0.050(5) -0.002(4) -0.005(4) -0.002(5)
C105 0.018(4) 0.034(5) 0.049(6) 0.002(4) -0.002(4) -0.008(4)
C106 0.019(5) 0.060(7) 0.070(7) 0.018(6) -0.005(5) -0.006(5)
C107 0.060(8) 0.017(5) 0.073(8) -0.001(5) -0.027(6) 0.004(5)
C108 0.024(5) 0.053(7) 0.071(7) -0.007(6) 0.008(5) 0.001(5)
C109 0.015(5) 0.045(6) 0.066(7) -0.003(5) 0.014(5) 0.011(4)
C110 0.039(7) 0.090(11) 0.091(11) -0.006(8) -0.017(7) 0.000(7)
C111 0.030(6) 0.052(8) 0.145(14) 0.028(9) -0.027(8) 0.008(6)
C112 0.041(8) 0.076(11) 0.134(14) -0.003(10) -0.022(9) 0.001(8)
C113 0.025(6) 0.027(6) 0.165(16) -0.004(8) -0.016(8) -0.002(5)
C114 0.045(8) 0.058(9) 0.111(11) -0.033(8) 0.021(8) -0.012(7)
C120 0.008(4) 0.082(8) 0.039(5) -0.019(5) 0.009(4) -0.005(5)
C121 0.020(5) 0.055(7) 0.044(6) 0.007(5) 0.005(4) -0.009(5)
C122 0.017(4) 0.032(5) 0.041(5) -0.002(4) 0.006(4) 0.003(4)
C123 0.015(4) 0.036(5) 0.049(6) 0.007(4) 0.000(4) -0.008(4)
C124 0.008(3) 0.049(5) 0.042(5) -0.005(4) 0.006(3) -0.002(4)
C125 0.046(7) 0.151(14) 0.032(6) -0.019(7) 0.011(5) -0.009(9)
C126 0.056(8) 0.087(9) 0.052(7) 0.017(6) -0.002(6) 0.016(8)
C127 0.026(5) 0.031(5) 0.047(5) 0.002(4) -0.002(4) -0.005(4)
C128 0.035(6) 0.072(8) 0.036(5) -0.004(5) -0.005(5) -0.025(6)
C129 0.018(5) 0.046(6) 0.071(7) -0.008(5) 0.004(5) -0.007(5)
F1 0.106(6) 0.100(6) 0.047(4) 0.002(4) -0.004(4) 0.077(5)
F2 0.134(7) 0.046(4) 0.060(4) 0.002(3) -0.032(5) 0.010(5)
F3 0.110(6) 0.058(4) 0.072(4) -0.033(4) -0.042(5) 0.036(4)
F4 0.055(4) 0.080(5) 0.092(5) -0.018(5) 0.005(5) 0.005(4)
B1 0.093(13) 0.067(10) 0.056(9) -0.020(8) -0.019(10) 0.045(10)
F11 0.050(4) 0.073(5) 0.040(3) -0.001(3) 0.002(3) -0.003(3)
F12 0.048(4) 0.077(5) 0.064(4) -0.008(4) 0.012(3) -0.017(4)
F13 0.043(4) 0.078(5) 0.051(4) 0.014(3) 0.004(3) -0.003(3)
F14 0.121(7) 0.015(3) 0.100(5) -0.011(4) -0.028(5) 0.009(3)
B2 0.041(7) 0.015(5) 0.032(6) 0.003(4) 0.003(5) 0.013(4)

loop_
_atom_type_symbol
_atom_type_description
_atom_type_scat_dispersion_real
_atom_type_scat_dispersion_imag
_atom_type_scat_source
C C 0.0033 0.0016 'International Tables Vol C Tables 4.2.6.8 and 6.1.1.4'
H H 0.0000 0.0000 'International Tables Vol C Tables 4.2.6.8 and 6.1.1.4'
B B 0.0013 0.0007 'International Tables Vol C Tables 4.2.6.8 and 6.1.1.4'
N N 0.0061 0.0033 'International Tables Vol C Tables 4.2.6.8 and 6.1.1.4'
O O 0.0106 0.0060 'International Tables Vol C Tables 4.2.6.8 and 6.1.1.4'
F F 0.0171 0.0103 'International Tables Vol C Tables 4.2.6.8 and 6.1.1.4'
Cl Cl 0.1484 0.1585 'International Tables Vol C Tables 4.2.6.8 and 6.1.1.4'
Ir Ir -1.4442 7.9887 'International Tables Vol C Tables 4.2.6.8 and 6.1.1.4'

loop_
_geom_angle_atom_site_label_1
_geom_angle_atom_site_label_2
_geom_angle_atom_site_label_3
_geom_angle
C20 Ir1 C21 39.5(3)
C20 Ir1 N3 96.3(3)
C21 Ir1 N3 109.4(3)
C20 Ir1 C24 39.0(3)
C21 Ir1 C24 66.9(3)
N3 Ir1 C24 116.8(3)
C20 Ir1 N2 142.5(3)
C21 Ir1 N2 106.9(3)
N3 Ir1 N2 78.2(3)
C24 Ir1 N2 164.7(3)
C20 Ir1 C23 65.1(3)
C21 Ir1 C23 66.2(3)
N3 Ir1 C23 156.4(3)
C24 Ir1 C23 39.6(3)
N2 Ir1 C23 125.3(3)
C20 Ir1 C22 63.8(3)
C21 Ir1 C22 38.2(3)
N3 Ir1 C22 146.5(3)
C24 Ir1 C22 65.3(3)
N2 Ir1 C22 100.9(3)
C23 Ir1 C22 39.0(3)
C20 Ir1 Cl1 133.7(2)
C21 Ir1 Cl1 162.4(2)
N3 Ir1 Cl1 86.3(2)
C24 Ir1 Cl1 99.4(3)
N2 Ir1 Cl1 83.4(2)
C23 Ir1 Cl1 96.3(2)
C22 Ir1 Cl1 127.1(2)
C2 N2 Ir1 109.7(5)
C2 N2 H2A 109.7
Ir1 N2 H2A 109.7
C2 N2 H2B 109.7
Ir1 N2 H2B 109.7
H2A N2 H2B 108.2
C3 N3 Ir1 110.5(5)
C3 N3 H3A 109.6
Ir1 N3 H3A 109.6
C3 N3 H3B 109.6
Ir1 N3 H3B 109.6
H3A N3 H3B 108.1
C1 O1 C7 114.9(9)
C4 O4 C8 109.3(7)
C5 O5 C1 112.4(7)
C8 O6 C6 112.7(7)
O1 C1 O5 110.3(7)
O1 C1 C2 109.3(8)
O5 C1 C2 110.2(7)
O1 C1 H1 109.0
O5 C1 H1 109.0
C2 C1 H1 109.0
N2 C2 C1 111.9(7)
N2 C2 C3 107.2(7)
C1 C2 C3 110.7(7)
N2 C2 H2 109.0
C1 C2 H2 109.0
C3 C2 H2 109.0
N3 C3 C2 104.4(6)
N3 C3 C4 111.2(7)
C2 C3 C4 106.5(6)
N3 C3 H3 111.5
C2 C3 H3 111.5
C4 C3 H3 111.5
O4 C4 C5 108.1(7)
O4 C4 C3 110.7(7)
C5 C4 C3 106.4(7)
O4 C4 H4 110.5
C5 C4 H4 110.5
C3 C4 H4 110.5
O5 C5 C6 106.7(7)
O5 C5 C4 110.4(7)
C6 C5 C4 108.0(7)
O5 C5 H5 110.5
C6 C5 H5 110.5
C4 C5 H5 110.5
O6 C6 C5 106.2(7)
O6 C6 H6A 110.5
C5 C6 H6A 110.5
O6 C6 H6B 110.5
C5 C6 H6B 110.5
H6A C6 H6B 108.7
O1 C7 H7A 109.5
O1 C7 H7B 109.5
H7A C7 H7B 109.5
O1 C7 H7C 109.5
H7A C7 H7C 109.5
H7B C7 H7C 109.5
O6 C8 O4 110.1(7)
O6 C8 C9 108.3(7)
O4 C8 C9 110.0(8)
O6 C8 H8 109.5
O4 C8 H8 109.5
C9 C8 H8 109.5
C14 C9 C10 121.4(9)
C14 C9 C8 120.3(8)
C10 C9 C8 118.2(9)
C9 C10 C11 118.6(11)
C9 C10 H10 120.7
C11 C10 H10 120.7
C12 C11 C10 120.1(11)
C12 C11 H11 120.0
C10 C11 H11 120.0
C11 C12 C13 122.1(12)
C11 C12 H12 118.9
C13 C12 H12 118.9
C14 C13 C12 118.0(13)
C14 C13 H13 121.0
C12 C13 H13 121.0
C9 C14 C13 119.6(11)
C9 C14 H14 120.2
C13 C14 H14 120.2
C24 C20 C21 111.4(7)
C24 C20 C25 123.6(8)
C21 C20 C25 125.0(8)
C24 C20 Ir1 71.6(5)
C21 C20 Ir1 71.2(5)
C25 C20 Ir1 125.1(6)
C22 C21 C26 127.8(8)
C22 C21 C20 105.5(7)
C26 C21 C20 125.8(8)
C22 C21 Ir1 72.5(5)
C26 C21 Ir1 131.2(6)
C20 C21 Ir1 69.3(5)
C21 C22 C23 110.3(7)
C21 C22 C27 126.6(8)
C23 C22 C27 123.0(8)
C21 C22 Ir1 69.3(5)
C23 C22 Ir1 69.9(5)
C27 C22 Ir1 125.0(7)
C22 C23 C28 127.3(8)
C22 C23 C24 106.6(7)
C28 C23 C24 126.0(8)
C22 C23 Ir1 71.1(5)
C28 C23 Ir1 126.7(6)
C24 C23 Ir1 69.3(4)
C20 C24 C23 106.1(8)
C20 C24 C29 127.1(8)
C23 C24 C29 126.7(8)
C20 C24 Ir1 69.4(5)
C23 C24 Ir1 71.1(4)
C29 C24 Ir1 126.5(7)
C20 C25 H25A 109.5
C20 C25 H25B 109.5
H25A C25 H25B 109.5
C20 C25 H25C 109.5
H25A C25 H25C 109.5
H25B C25 H25C 109.5
C21 C26 H26A 109.5
C21 C26 H26B 109.5
H26A C26 H26B 109.5
C21 C26 H26C 109.5
H26A C26 H26C 109.5
H26B C26 H26C 109.5
C22 C27 H27A 109.5
C22 C27 H27B 109.5
H27A C27 H27B 109.5
C22 C27 H27C 109.5
H27A C27 H27C 109.5
H27B C27 H27C 109.5
C23 C28 H28A 109.5
C23 C28 H28B 109.5
H28A C28 H28B 109.5
C23 C28 H28C 109.5
H28A C28 H28C 109.5
H28B C28 H28C 109.5
C24 C29 H29A 109.5
C24 C29 H29B 109.5
H29A C29 H29B 109.5
C24 C29 H29C 109.5
H29A C29 H29C 109.5
H29B C29 H29C 109.5
C121 Ir2 C120 39.1(4)
C121 Ir2 C123 66.0(4)
C120 Ir2 C123 65.7(3)
C121 Ir2 C124 65.1(4)
C120 Ir2 C124 38.0(4)
C123 Ir2 C124 40.1(3)
C121 Ir2 N13 117.5(4)
C120 Ir2 N13 156.3(4)
C123 Ir2 N13 112.8(3)
C124 Ir2 N13 151.7(3)
C121 Ir2 N12 163.7(3)
C120 Ir2 N12 124.9(4)
C123 Ir2 N12 106.9(3)
C124 Ir2 N12 99.7(3)
N13 Ir2 N12 78.7(3)
C121 Ir2 C122 39.6(4)
C120 Ir2 C122 65.6(4)
C123 Ir2 C122 38.9(3)
C124 Ir2 C122 65.6(3)
N13 Ir2 C122 97.9(3)
N12 Ir2 C122 141.7(3)
C121 Ir2 Cl2 97.4(3)
C120 Ir2 Cl2 93.0(3)
C123 Ir2 Cl2 158.7(3)
C124 Ir2 Cl2 121.8(2)
N13 Ir2 Cl2 86.4(2)
N12 Ir2 Cl2 85.2(2)
C122 Ir2 Cl2 133.0(3)
C102 N12 Ir2 110.0(6)
C102 N12 H12A 109.7
Ir2 N12 H12A 109.7
C102 N12 H12B 109.7
Ir2 N12 H12B 109.7
H12A N12 H12B 108.2
C103 N13 Ir2 108.5(5)
C103 N13 H13A 110.0
Ir2 N13 H13A 110.0
C103 N13 H13B 110.0
Ir2 N13 H13B 110.0
H13A N13 H13B 108.4
C101 O11 C107 112.1(8)
C108 O14 C104 110.2(7)
C101 O15 C105 114.1(7)
C108 O16 C106 112.3(8)
O11 C101 O15 113.2(8)
O11 C101 C102 107.5(8)
O15 C101 C102 110.4(8)
O11 C101 H101 108.6
O15 C101 H101 108.6
C102 C101 H101 108.6
N12 C102 C103 108.4(8)
N12 C102 C101 111.9(7)
C103 C102 C101 112.0(7)
N12 C102 H102 108.2
C103 C102 H102 108.2
C101 C102 H102 108.2
N13 C103 C102 106.6(7)
N13 C103 C104 115.7(8)
C102 C103 C104 108.9(7)
N13 C103 H103 108.5
C102 C103 H103 108.5
C104 C103 H103 108.5
O14 C104 C105 106.5(7)
O14 C104 C103 109.1(7)
C105 C104 C103 110.1(8)
O14 C104 H104 110.4
C105 C104 H104 110.4
C103 C104 H104 110.4
O15 C105 C106 108.4(8)
O15 C105 C104 108.0(7)
C106 C105 C104 108.5(8)
O15 C105 H105 110.6
C106 C105 H105 110.6
C104 C105 H105 110.6
O16 C106 C105 105.9(8)
O16 C106 H10A 110.6
C105 C106 H10A 110.6
O16 C106 H10B 110.6
C105 C106 H10B 110.6
H10A C106 H10B 108.7
O11 C107 H10C 109.5
O11 C107 H10D 109.5
H10C C107 H10D 109.5
O11 C107 H10E 109.5
H10C C107 H10E 109.5
H10D C107 H10E 109.5
O16 C108 O14 109.7(8)
O16 C108 C109 109.8(9)
O14 C108 C109 106.0(8)
O16 C108 H108 110.4
O14 C108 H108 110.4
C109 C108 H108 110.4
C110 C109 C114 121.2(13)
C110 C109 C108 118.8(11)
C114 C109 C108 120.0(11)
C109 C110 C111 121.3(15)
C109 C110 H110 119.4
C111 C110 H110 119.4
C110 C111 C112 113.3(15)
C110 C111 H111 123.3
C112 C111 H111 123.3
C113 C112 C111 124.3(15)
C113 C112 H112 117.9
C111 C112 H112 117.9
C114 C113 C112 119.8(14)
C114 C113 H113 120.1
C112 C113 H113 120.1
C113 C114 C109 120.0(14)
C113 C114 H114 120.0
C109 C114 H114 120.0
C124 C120 C121 108.9(8)
C124 C120 C125 124.7(11)
C121 C120 C125 126.3(10)
C124 C120 Ir2 71.2(5)
C121 C120 Ir2 69.4(5)
C125 C120 Ir2 123.9(8)
C120 C121 C122 108.6(9)
C120 C121 C126 127.7(10)
C122 C121 C126 123.6(10)
C120 C121 Ir2 71.6(6)
C122 C121 Ir2 72.2(5)
C126 C121 Ir2 125.2(8)
C123 C122 C121 107.0(8)
C123 C122 C127 125.8(8)
C121 C122 C127 127.1(9)
C123 C122 Ir2 69.8(5)
C121 C122 Ir2 68.2(6)
C127 C122 Ir2 124.7(6)
C122 C123 C124 107.1(8)
C122 C123 C128 125.0(9)
C124 C123 C128 127.1(9)
C122 C123 Ir2 71.3(5)
C124 C123 Ir2 70.1(5)
C128 C123 Ir2 131.3(7)
C120 C124 C123 108.3(8)
C120 C124 C129 126.1(9)
C123 C124 C129 125.6(8)
C120 C124 Ir2 70.8(5)
C123 C124 Ir2 69.8(5)
C129 C124 Ir2 125.6(6)
C120 C125 H12C 109.5
C120 C125 H12D 109.5
H12C C125 H12D 109.5
C120 C125 H12E 109.5
H12C C125 H12E 109.5
H12D C125 H12E 109.5
C121 C126 H12F 109.5
C121 C126 H12G 109.5
H12F C126 H12G 109.5
C121 C126 H12H 109.5
H12F C126 H12H 109.5
H12G C126 H12H 109.5
C122 C127 H12I 109.5
C122 C127 H12J 109.5
H12I C127 H12J 109.5
C122 C127 H12K 109.5
H12I C127 H12K 109.5
H12J C127 H12K 109.5
C123 C128 H12L 109.5
C123 C128 H12M 109.5
H12L C128 H12M 109.5
C123 C128 H12N 109.5
H12L C128 H12N 109.5
H12M C128 H12N 109.5
C124 C129 H12O 109.5
C124 C129 H12P 109.5
H12O C129 H12P 109.5
C124 C129 H12Q 109.5
H12O C129 H12Q 109.5
H12P C129 H12Q 109.5
F1 B1 F2 111.6(6)
F1 B1 F3 107.9(6)
F2 B1 F3 108.2(6)
F1 B1 F4 105.1(6)
F2 B1 F4 105.9(7)
F3 B1 F4 118.2(7)
F13 B2 F11 110.2(5)
F13 B2 F14 108.2(6)
F11 B2 F14 109.4(6)
F13 B2 F12 107.9(5)
F11 B2 F12 110.7(5)
F14 B2 F12 110.5(6)

loop_
_geom_bond_atom_site_label_1
_geom_bond_atom_site_label_2
_geom_bond_distance
Ir1 C20 2.136(9)
Ir1 C21 2.163(7)
Ir1 N3 2.164(7)
Ir1 C24 2.166(8)
Ir1 N2 2.170(7)
Ir1 C23 2.191(7)
Ir1 C22 2.206(10)
Ir1 Cl1 2.412(2)
N2 C2 1.474(10)
N2 H2A 0.9200
N2 H2B 0.9200
N3 C3 1.488(11)
N3 H3A 0.9200
N3 H3B 0.9200
O1 C1 1.392(11)
O1 C7 1.408(11)
O4 C4 1.414(10)
O4 C8 1.423(10)
O5 C5 1.433(10)
O5 C1 1.457(11)
O6 C8 1.417(11)
O6 C6 1.463(11)
C1 C2 1.500(12)
C1 H1 1.0000
C2 C3 1.531(11)
C2 H2 1.0000
C3 C4 1.546(12)
C3 H3 1.0000
C4 C5 1.526(12)
C4 H4 1.0000
C5 C6 1.522(12)
C5 H5 1.0000
C6 H6A 0.9900
C6 H6B 0.9900
C7 H7A 0.9800
C7 H7B 0.9800
C7 H7C 0.9800
C8 C9 1.499(12)
C8 H8 1.0000
C9 C14 1.394(15)
C9 C10 1.394(13)
C10 C11 1.416(16)
C10 H10 0.9500
C11 C12 1.352(18)
C11 H11 0.9500
C12 C13 1.419(17)
C12 H12 0.9500
C13 C14 1.407(16)
C13 H13 0.9500
C14 H14 0.9500
C20 C24 1.436(12)
C20 C21 1.453(11)
C20 C25 1.522(12)
C21 C22 1.430(12)
C21 C26 1.450(11)
C22 C23 1.467(12)
C22 C27 1.496(12)
C23 C28 1.472(12)
C23 C24 1.476(12)
C24 C29 1.501(13)
C25 H25A 0.9800
C25 H25B 0.9800
C25 H25C 0.9800
C26 H26A 0.9800
C26 H26B 0.9800
C26 H26C 0.9800
C27 H27A 0.9800
C27 H27B 0.9800
C27 H27C 0.9800
C28 H28A 0.9800
C28 H28B 0.9800
C28 H28C 0.9800
C29 H29A 0.9800
C29 H29B 0.9800
C29 H29C 0.9800
Ir2 C121 2.119(10)
Ir2 C120 2.148(9)
Ir2 C123 2.151(9)
Ir2 C124 2.155(8)
Ir2 N13 2.158(7)
Ir2 N12 2.160(8)
Ir2 C122 2.172(9)
Ir2 Cl2 2.414(2)
N12 C102 1.454(11)
N12 H12A 0.9200
N12 H12B 0.9200
N13 C103 1.472(11)
N13 H13A 0.9200
N13 H13B 0.9200
O11 C101 1.381(12)
O11 C107 1.463(12)
O14 C108 1.437(11)
O14 C104 1.458(11)
O15 C101 1.404(11)
O15 C105 1.470(11)
O16 C108 1.418(13)
O16 C106 1.435(12)
C101 C102 1.576(13)
C101 H101 1.0000
C102 C103 1.498(12)
C102 H102 1.0000
C103 C104 1.505(12)
C103 H103 1.0000
C104 C105 1.505(13)
C104 H104 1.0000
C105 C106 1.495(13)
C105 H105 1.0000
C106 H10A 0.9900
C106 H10B 0.9900
C107 H10C 0.9800
C107 H10D 0.9800
C107 H10E 0.9800
C108 C109 1.537(15)
C108 H108 1.0000
C109 C110 1.376(17)
C109 C114 1.402(16)
C110 C111 1.439(18)
C110 H110 0.9500
C111 C112 1.45(2)
C111 H111 0.9500
C112 C113 1.36(2)
C112 H112 0.9500
C113 C114 1.36(2)
C113 H113 0.9500
C114 H114 0.9500
C120 C124 1.401(13)
C120 C121 1.427(15)
C120 C125 1.498(13)
C121 C122 1.454(13)
C121 C126 1.520(14)
C122 C123 1.440(13)
C122 C127 1.478(12)
C123 C124 1.476(13)
C123 C128 1.486(13)
C124 C129 1.512(13)
C125 H12C 0.9800
C125 H12D 0.9800
C125 H12E 0.9800
C126 H12F 0.9800
C126 H12G 0.9800
C126 H12H 0.9800
C127 H12I 0.9800
C127 H12J 0.9800
C127 H12K 0.9800
C128 H12L 0.9800
C128 H12M 0.9800
C128 H12N 0.9800
C129 H12O 0.9800
C129 H12P 0.9800
C129 H12Q 0.9800
F1 B1 1.379(4)
F2 B1 1.381(4)
F3 B1 1.385(4)
F4 B1 1.388(4)
F11 B2 1.386(4)
F12 B2 1.387(4)
F13 B2 1.385(4)
F14 B2 1.386(4)

loop_
_platon_squeeze_void_nr
_platon_squeeze_void_average_x
_platon_squeeze_void_average_y
_platon_squeeze_void_average_z
_platon_squeeze_void_volume
_platon_squeeze_void_count_electrons
_platon_squeeze_void_content
1 -0.005 0.250 0.000 1140 324 ' '
2 -0.032 0.750 0.500 1141 324 ' '
